data_2224906
loop_
_publ_author_name
'Wang, Chen-Yi'
'Ye, Jin-Yun'
'Wu, Xiang'
'Yuan, Cai-Jun'

_publ_section_title Bis{2-ethoxy-6-[2-(isopropylammonio)ethyliminomethyl]phenolato}dithiocyanatonickel(II)
_journal_coeditor_code CI5007
_journal_issue 2
_journal_name_full 'Acta Crystallographica Section E'
_journal_page_first m118
_journal_paper_doi 10.1107/S1600536809055780
_journal_volume 66
_journal_year 2010
_chemical_formula_iupac '[Ni (N C S)2(C14 H22 N2 O2)2]'
_chemical_formula_moiety 'C30 H44 N6 Ni O4 S2'
_chemical_formula_sum 'C30 H44 N6 Ni O4 S2'
_chemical_formula_weight 675.54
_chemical_name_systematic
;
Bis{2-ethoxy-6-[2-
(isopropylammonio)ethyliminomethyl]phenolato}dithiocyanatonickel(II)
;
_space_group_IT_number 15
_symmetry_cell_setting monoclinic
_symmetry_space_group_name_Hall '-C 2yc'
_symmetry_space_group_name_H-M 'C 1 2/c 1'
_atom_sites_solution_hydrogens geom
_atom_sites_solution_primary direct
_atom_sites_solution_secondary difmap
_audit_creation_method SHELXL-97
_cell_angle_alpha 90.00
_cell_angle_beta 91.73(2)
_cell_angle_gamma 90.00
_cell_formula_units_Z 4
_cell_length_a 24.958(3)
_cell_length_b 14.016(2)
_cell_length_c 9.613(2)
_cell_measurement_reflns_used 1966
_cell_measurement_temperature 298(2)
_cell_measurement_theta_max 24.0
_cell_measurement_theta_min 2.6
_cell_volume 3361.2(9)
_computing_cell_refinement 'SAINT (Bruker, 1998)'
_computing_data_collection 'SMART (Bruker, 1998)'
_computing_data_reduction 'SAINT (Bruker, 1998)'
_computing_molecular_graphics 'SHELXTL (Sheldrick, 2008)'
_computing_publication_material 'SHELXTL (Sheldrick, 2008)'
_computing_structure_refinement 'SHELXL97 (Sheldrick, 2008)'
_computing_structure_solution 'SHELXS97 (Sheldrick, 2008)'
_diffrn_ambient_temperature 298(2)
_diffrn_measured_fraction_theta_full 0.984
_diffrn_measured_fraction_theta_max 0.984
_diffrn_measurement_device_type 'Bruker SMART CCD area-detector'
_diffrn_measurement_method '\w scan'
_diffrn_radiation_monochromator graphite
_diffrn_radiation_source 'fine-focus sealed tube'
_diffrn_radiation_type MoK\a
_diffrn_radiation_wavelength 0.71073
_diffrn_reflns_av_R_equivalents 0.0455
_diffrn_reflns_av_sigmaI/netI 0.0536
_diffrn_reflns_limit_h_max 31
_diffrn_reflns_limit_h_min -22
_diffrn_reflns_limit_k_max 17
_diffrn_reflns_limit_k_min -17
_diffrn_reflns_limit_l_max 11
_diffrn_reflns_limit_l_min -12
_diffrn_reflns_number 9655
_diffrn_reflns_theta_full 26.83
_diffrn_reflns_theta_max 26.83
_diffrn_reflns_theta_min 1.63
_diffrn_standards_number 0
_exptl_absorpt_coefficient_mu 0.744
_exptl_absorpt_correction_T_max 0.8076
_exptl_absorpt_correction_T_min 0.7966
_exptl_absorpt_correction_type multi-scan
_exptl_absorpt_process_details '(SADABS; Sheldrick, 1996)'
_exptl_crystal_colour green
_exptl_crystal_density_diffrn 1.335
_exptl_crystal_density_method 'not measured'
_exptl_crystal_description Block
_exptl_crystal_F_000 1432
_exptl_crystal_size_max 0.32
_exptl_crystal_size_mid 0.30
_exptl_crystal_size_min 0.30
_refine_diff_density_max 0.558
_refine_diff_density_min -0.363
_refine_ls_extinction_method none
_refine_ls_goodness_of_fit_ref 1.029
_refine_ls_hydrogen_treatment constr
_refine_ls_matrix_type full
_refine_ls_number_parameters 199
_refine_ls_number_reflns 3553
_refine_ls_number_restraints 0
_refine_ls_restrained_S_all 1.029
_refine_ls_R_factor_all 0.0787
_refine_ls_R_factor_gt 0.0460
_refine_ls_shift/su_max 0.001
_refine_ls_shift/su_mean 0.000
_refine_ls_structure_factor_coef Fsqd
_refine_ls_weighting_details 'calc w=1/[\s^2^(Fo^2^)+(0.0479P)^2^+1.6478P] where P=(Fo^2^+2Fc^2^)/3'
_refine_ls_weighting_scheme calc
_refine_ls_wR_factor_gt 0.1010
_refine_ls_wR_factor_ref 0.1154
_reflns_number_gt 2395
_reflns_number_total 3553
_reflns_threshold_expression I>2\s(I)
_cod_data_source_file ci5007.cif
_cod_data_source_block I
_cod_depositor_comments
;
The following automatic conversions were performed:
'_symmetry_cell_setting' value 'Monoclinic' changed to 'monoclinic'
according to '/home/saulius/struct/CIF-dictionaries/cif_core.dic'
dictionary named 'cif_core.dic' version 2.4.1 from 2010-06-29.

Automatic conversion script
Id: cif_fix_enum 1527 2010-12-29 10:47:43Z saulius 

The following automatic conversions were performed:

'_symmetry_cell_setting' value 'Monoclinic' changed to 'monoclinic'
according to /home/saulius/struct/CIF-dictionaries/cif_core.dic
dictionary named 'cif_core.dic' version 2.4.1 from 2010-06-29.

Automatic conversion script
Id: cif_fix_values 1715 2011-07-08 13:25:40Z adriana 
;
_cod_original_sg_symbol_H-M 'C 2/c'
_cod_database_code 2224906
_cod_database_fobs_code 2224906

loop_
_symmetry_equiv_pos_as_xyz
'x, y, z'
'-x, y, -z+1/2'
'x+1/2, y+1/2, z'
'-x+1/2, y+1/2, -z+1/2'
'-x, -y, -z'
'x, -y, z-1/2'
'-x+1/2, -y+1/2, -z'
'x+1/2, -y+1/2, z-1/2'

loop_
_atom_site_type_symbol
_atom_site_label
_atom_site_fract_x
_atom_site_fract_y
_atom_site_fract_z
_atom_site_U_iso_or_equiv
_atom_site_adp_type
_atom_site_calc_flag
_atom_site_refinement_flags
_atom_site_occupancy
_atom_site_disorder_assembly
_atom_site_disorder_group
Ni Ni1 0.2500 0.2500 0.0000 0.03705(17) Uani d S 1 . .
O O1 0.18825(7) 0.33463(12) 0.0484(2) 0.0439(5) Uani d . 1 . .
O O2 0.12016(8) 0.42012(14) 0.2074(2) 0.0484(5) Uani d . 1 . .
S S1 0.37620(4) 0.37891(7) 0.36139(11) 0.0705(3) Uani d . 1 . .
N N1 0.27311(9) 0.35271(15) -0.1418(2) 0.0377(5) Uani d . 1 . .
N N2 0.38216(9) 0.29760(16) -0.0841(2) 0.0432(6) Uani d . 1 . .
H H2A 0.3686 0.2381 -0.0859 0.052 Uiso calc R 1 . .
H H2B 0.3664 0.3293 -0.0149 0.052 Uiso calc R 1 . .
N N3 0.30222(10) 0.31802(17) 0.1565(3) 0.0497(6) Uani d . 1 . .
C C1 0.22283(11) 0.48279(19) -0.0372(3) 0.0372(6) Uani d . 1 . .
C C2 0.18949(10) 0.42827(19) 0.0487(3) 0.0359(6) Uani d . 1 . .
C C3 0.15393(11) 0.4786(2) 0.1343(3) 0.0394(6) Uani d . 1 . .
C C4 0.15390(12) 0.5763(2) 0.1397(3) 0.0471(7) Uani d . 1 . .
H H4 0.1314 0.6077 0.2001 0.057 Uiso calc R 1 . .
C C5 0.18746(12) 0.6288(2) 0.0548(3) 0.0503(8) Uani d . 1 . .
H H5 0.1875 0.6951 0.0588 0.060 Uiso calc R 1 . .
C C6 0.22023(12) 0.5825(2) -0.0339(3) 0.0450(7) Uani d . 1 . .
H H6 0.2412 0.6179 -0.0933 0.054 Uiso calc R 1 . .
C C7 0.25761(10) 0.43974(19) -0.1374(3) 0.0384(6) Uani d . 1 . .
H H7 0.2701 0.4798 -0.2064 0.046 Uiso calc R 1 . .
C C8 0.30827(11) 0.3277(2) -0.2564(3) 0.0443(7) Uani d . 1 . .
H H8A 0.2984 0.3656 -0.3377 0.053 Uiso calc R 1 . .
H H8B 0.3032 0.2610 -0.2803 0.053 Uiso calc R 1 . .
C C9 0.36703(12) 0.3451(2) -0.2178(3) 0.0490(8) Uani d . 1 . .
H H9A 0.3892 0.3206 -0.2909 0.059 Uiso calc R 1 . .
H H9B 0.3735 0.4131 -0.2096 0.059 Uiso calc R 1 . .
C C10 0.44096(12) 0.2910(2) -0.0492(4) 0.0541(8) Uani d . 1 . .
H H10 0.4589 0.2635 -0.1292 0.065 Uiso calc R 1 . .
C C11 0.44931(14) 0.2249(3) 0.0734(4) 0.0694(10) Uani d . 1 . .
H H11A 0.4316 0.2504 0.1524 0.104 Uiso calc R 1 . .
H H11B 0.4870 0.2189 0.0949 0.104 Uiso calc R 1 . .
H H11C 0.4347 0.1633 0.0508 0.104 Uiso calc R 1 . .
C C12 0.46405(16) 0.3893(3) -0.0211(6) 0.1071(17) Uani d . 1 . .
H H12A 0.4603 0.4275 -0.1037 0.161 Uiso calc R 1 . .
H H12B 0.5013 0.3837 0.0053 0.161 Uiso calc R 1 . .
H H12C 0.4451 0.4189 0.0529 0.161 Uiso calc R 1 . .
C C13 0.08606(12) 0.4648(2) 0.3028(3) 0.0563(9) Uani d . 1 . .
H H13A 0.0604 0.5053 0.2531 0.068 Uiso calc R 1 . .
H H13B 0.1070 0.5044 0.3668 0.068 Uiso calc R 1 . .
C C14 0.05710(14) 0.3895(3) 0.3819(4) 0.0724(11) Uani d . 1 . .
H H14A 0.0356 0.3517 0.3183 0.109 Uiso calc R 1 . .
H H14B 0.0344 0.4193 0.4482 0.109 Uiso calc R 1 . .
H H14C 0.0827 0.3493 0.4299 0.109 Uiso calc R 1 . .
C C15 0.33283(12) 0.3433(2) 0.2408(3) 0.0438(7) Uani d . 1 . .

loop_
_atom_site_aniso_label
_atom_site_aniso_U_11
_atom_site_aniso_U_22
_atom_site_aniso_U_33
_atom_site_aniso_U_12
_atom_site_aniso_U_13
_atom_site_aniso_U_23
Ni1 0.0367(3) 0.0311(3) 0.0435(3) 0.0001(2) 0.0046(2) -0.0003(2)
O1 0.0428(12) 0.0310(10) 0.0586(13) -0.0001(8) 0.0105(10) 0.0010(9)
O2 0.0490(12) 0.0497(12) 0.0474(12) 0.0007(10) 0.0132(10) -0.0036(10)
S1 0.0687(6) 0.0665(6) 0.0751(7) -0.0097(5) -0.0174(5) -0.0083(5)
N1 0.0360(13) 0.0375(13) 0.0394(13) -0.0004(10) 0.0017(10) -0.0029(10)
N2 0.0396(14) 0.0363(13) 0.0540(15) -0.0037(10) 0.0075(11) -0.0004(12)
N3 0.0552(17) 0.0441(15) 0.0498(16) 0.0005(12) 0.0023(13) -0.0015(12)
C1 0.0383(16) 0.0340(15) 0.0390(15) 0.0023(12) -0.0022(12) -0.0009(12)
C2 0.0353(15) 0.0330(15) 0.0392(15) 0.0026(11) -0.0020(12) -0.0011(12)
C3 0.0392(16) 0.0421(17) 0.0367(15) 0.0039(12) -0.0022(12) -0.0033(12)
C4 0.0515(18) 0.0445(18) 0.0454(18) 0.0079(14) 0.0017(14) -0.0082(14)
C5 0.064(2) 0.0304(15) 0.0558(19) 0.0057(14) -0.0067(17) -0.0038(14)
C6 0.0498(18) 0.0369(16) 0.0484(18) 0.0005(14) 0.0011(14) 0.0022(13)
C7 0.0379(16) 0.0380(16) 0.0393(15) -0.0030(12) 0.0011(12) 0.0033(12)
C8 0.0449(17) 0.0471(17) 0.0414(16) 0.0045(13) 0.0074(13) 0.0014(13)
C9 0.0470(18) 0.0500(18) 0.0506(18) 0.0039(14) 0.0127(15) 0.0082(15)
C10 0.0353(17) 0.0579(19) 0.069(2) -0.0005(14) 0.0072(15) 0.0005(17)
C11 0.056(2) 0.082(3) 0.070(3) 0.0115(18) -0.0030(18) 0.006(2)
C12 0.071(3) 0.073(3) 0.174(5) -0.030(2) -0.037(3) 0.016(3)
C13 0.0446(19) 0.074(2) 0.0501(19) 0.0021(16) 0.0076(15) -0.0172(17)
C14 0.057(2) 0.105(3) 0.056(2) -0.021(2) 0.0162(18) -0.013(2)
C15 0.0463(18) 0.0356(16) 0.0499(19) 0.0018(13) 0.0070(15) 0.0019(14)

loop_
_atom_type_symbol
_atom_type_description
_atom_type_scat_dispersion_real
_atom_type_scat_dispersion_imag
_atom_type_scat_source
C C 0.0033 0.0016 'International Tables Vol C Tables 4.2.6.8 and 6.1.1.4'
H H 0.0000 0.0000 'International Tables Vol C Tables 4.2.6.8 and 6.1.1.4'
N N 0.0061 0.0033 'International Tables Vol C Tables 4.2.6.8 and 6.1.1.4'
O O 0.0106 0.0060 'International Tables Vol C Tables 4.2.6.8 and 6.1.1.4'
S S 0.1246 0.1234 'International Tables Vol C Tables 4.2.6.8 and 6.1.1.4'
Ni Ni 0.3393 1.1124 'International Tables Vol C Tables 4.2.6.8 and 6.1.1.4'

loop_
_geom_angle_atom_site_label_1
_geom_angle_atom_site_label_2
_geom_angle_atom_site_label_3
_geom_angle_site_symmetry_1
_geom_angle_site_symmetry_3
_geom_angle
_geom_angle_publ_flag
O1 Ni1 O1 7 . 180 ?
O1 Ni1 N1 7 . 91.56(8) ?
O1 Ni1 N1 . . 88.44(8) ?
O1 Ni1 N1 7 7 88.44(8) ?
O1 Ni1 N1 . 7 91.56(8) ?
N1 Ni1 N1 . 7 180 ?
O1 Ni1 N3 7 7 91.65(9) ?
O1 Ni1 N3 . 7 88.35(9) ?
N1 Ni1 N3 . 7 91.28(9) ?
N1 Ni1 N3 7 7 88.72(9) ?
O1 Ni1 N3 7 . 88.35(9) ?
O1 Ni1 N3 . . 91.65(9) ?
N1 Ni1 N3 . . 88.72(9) ?
N1 Ni1 N3 7 . 91.28(9) ?
N3 Ni1 N3 7 . 180 ?
C2 O1 Ni1 . . 124.91(16) ?
C3 O2 C13 . . 117.0(2) ?
C7 N1 C8 . . 116.0(2) ?
C7 N1 Ni1 . . 123.30(19) ?
C8 N1 Ni1 . . 120.69(17) ?
C9 N2 C10 . . 116.3(2) ?
C9 N2 H2A . . 108.2 ?
C10 N2 H2A . . 108.2 ?
C9 N2 H2B . . 108.2 ?
C10 N2 H2B . . 108.2 ?
H2A N2 H2B . . 107.4 ?
C15 N3 Ni1 . . 171.7(2) ?
C6 C1 C2 . . 119.8(3) ?
C6 C1 C7 . . 117.4(3) ?
C2 C1 C7 . . 122.6(2) ?
O1 C2 C1 . . 123.6(2) ?
O1 C2 C3 . . 119.0(2) ?
C1 C2 C3 . . 117.4(2) ?
C4 C3 O2 . . 124.9(3) ?
C4 C3 C2 . . 121.4(3) ?
O2 C3 C2 . . 113.7(2) ?
C3 C4 C5 . . 120.2(3) ?
C3 C4 H4 . . 119.9 ?
C5 C4 H4 . . 119.9 ?
C6 C5 C4 . . 119.8(3) ?
C6 C5 H5 . . 120.1 ?
C4 C5 H5 . . 120.1 ?
C5 C6 C1 . . 121.2(3) ?
C5 C6 H6 . . 119.4 ?
C1 C6 H6 . . 119.4 ?
N1 C7 C1 . . 127.3(3) ?
N1 C7 H7 . . 116.3 ?
C1 C7 H7 . . 116.3 ?
N1 C8 C9 . . 111.8(2) ?
N1 C8 H8A . . 109.3 ?
C9 C8 H8A . . 109.3 ?
N1 C8 H8B . . 109.3 ?
C9 C8 H8B . . 109.3 ?
H8A C8 H8B . . 107.9 ?
N2 C9 C8 . . 110.9(2) ?
N2 C9 H9A . . 109.5 ?
C8 C9 H9A . . 109.5 ?
N2 C9 H9B . . 109.5 ?
C8 C9 H9B . . 109.5 ?
H9A C9 H9B . . 108.0 ?
N2 C10 C11 . . 108.9(2) ?
N2 C10 C12 . . 110.4(3) ?
C11 C10 C12 . . 112.1(3) ?
N2 C10 H10 . . 108.4 ?
C11 C10 H10 . . 108.4 ?
C12 C10 H10 . . 108.4 ?
C10 C11 H11A . . 109.5 ?
C10 C11 H11B . . 109.5 ?
H11A C11 H11B . . 109.5 ?
C10 C11 H11C . . 109.5 ?
H11A C11 H11C . . 109.5 ?
H11B C11 H11C . . 109.5 ?
C10 C12 H12A . . 109.5 ?
C10 C12 H12B . . 109.5 ?
H12A C12 H12B . . 109.5 ?
C10 C12 H12C . . 109.5 ?
H12A C12 H12C . . 109.5 ?
H12B C12 H12C . . 109.5 ?
O2 C13 C14 . . 109.0(3) ?
O2 C13 H13A . . 109.9 ?
C14 C13 H13A . . 109.9 ?
O2 C13 H13B . . 109.9 ?
C14 C13 H13B . . 109.9 ?
H13A C13 H13B . . 108.3 ?
C13 C14 H14A . . 109.5 ?
C13 C14 H14B . . 109.5 ?
H14A C14 H14B . . 109.5 ?
C13 C14 H14C . . 109.5 ?
H14A C14 H14C . . 109.5 ?
H14B C14 H14C . . 109.5 ?
N3 C15 S1 . . 179.7(3) ?

loop_
_geom_bond_atom_site_label_1
_geom_bond_atom_site_label_2
_geom_bond_site_symmetry_2
_geom_bond_distance
_geom_bond_publ_flag
Ni1 O1 7 2.0104(18) ?
Ni1 O1 . 2.0104(18) y
Ni1 N1 . 2.076(2) y
Ni1 N1 7 2.076(2) ?
Ni1 N3 7 2.180(3) ?
Ni1 N3 . 2.180(3) y
O1 C2 . 1.313(3) ?
O2 C3 . 1.383(3) ?
O2 C13 . 1.416(3) ?
S1 C15 . 1.639(3) ?
N1 C7 . 1.281(3) ?
N1 C8 . 1.471(3) ?
N2 C9 . 1.486(4) ?
N2 C10 . 1.499(3) ?
N2 H2A . 0.90 ?
N2 H2B . 0.90 ?
N3 C15 . 1.153(4) ?
C1 C6 . 1.400(4) ?
C1 C2 . 1.414(4) ?
C1 C7 . 1.448(4) ?
C2 C3 . 1.416(4) ?
C3 C4 . 1.370(4) ?
C4 C5 . 1.397(4) ?
C4 H4 . 0.93 ?
C5 C6 . 1.363(4) ?
C5 H5 . 0.93 ?
C6 H6 . 0.93 ?
C7 H7 . 0.93 ?
C8 C9 . 1.522(4) ?
C8 H8A . 0.97 ?
C8 H8B . 0.97 ?
C9 H9A . 0.97 ?
C9 H9B . 0.97 ?
C10 C11 . 1.508(5) ?
C10 C12 . 1.515(5) ?
C10 H10 . 0.98 ?
C11 H11A . 0.96 ?
C11 H11B . 0.96 ?
C11 H11C . 0.96 ?
C12 H12A . 0.96 ?
C12 H12B . 0.96 ?
C12 H12C . 0.96 ?
C13 C14 . 1.500(4) ?
C13 H13A . 0.97 ?
C13 H13B . 0.97 ?
C14 H14A . 0.96 ?
C14 H14B . 0.96 ?
C14 H14C . 0.96 ?

loop_
_geom_hbond_atom_site_label_D
_geom_hbond_atom_site_label_H
_geom_hbond_atom_site_label_A
_geom_hbond_site_symmetry_A
_geom_hbond_distance_DH
_geom_hbond_distance_HA
_geom_hbond_distance_DA
_geom_hbond_angle_DHA
N2 H2B N3 . 0.90 2.34 3.113(3) 144
N2 H2A O2 7 0.90 2.53 3.273(3) 141
N2 H2A O1 7 0.90 1.79 2.584(3) 145
